data_4504850
loop_
_publ_author_name
'Sun, Hao-Ling'
'Gao, Song'
'Ma, Bao-Qing'
'Su, Gang'
'Batten, Stuart R.'

_publ_section_title
;
 Structures and Magnetism of a Series Mn(II) Coordination Polymers
 Containing Pyrazine-Dioxide Derivatives and Different Anions
;
_journal_issue 1
_journal_name_full 'Crystal Growth &amp; Design'
_journal_page_first 269
_journal_paper_doi 10.1021/cg034223n
_journal_volume 5
_journal_year 2005
_chemical_formula_sum 'C6 H12 Mn N8 O4'
_chemical_formula_weight 315.18
_chemical_name_systematic
; 
 ? 
;
_space_group_IT_number 2
_symmetry_cell_setting triclinic
_symmetry_space_group_name_Hall '-P 1'
_symmetry_space_group_name_H-M 'P -1'
_atom_sites_solution_hydrogens geom
_atom_sites_solution_primary direct
_atom_sites_solution_secondary difmap
_audit_creation_method SHELXL-97
_cell_angle_alpha 66.61(3)
_cell_angle_beta 85.83(3)
_cell_angle_gamma 88.36(3)
_cell_formula_units_Z 1
_cell_length_a 5.6867(11)
_cell_length_b 7.7266(15)
_cell_length_c 7.7669(16)
_cell_measurement_reflns_used 4076
_cell_measurement_temperature 293(2)
_cell_measurement_theta_max 27.485
_cell_measurement_theta_min 3.395
_cell_volume 312.40(13)
_computing_cell_refinement 'HKL Scalepack (Otwinowski & Minor, 1997)'
_computing_data_collection 'KappaCCD (Nonius B. V., 1998)'
_computing_data_reduction 'HKL Denzo (Otwinowski & Minor, 1997) & maXus (Mackay et al., 1998)'
_computing_molecular_graphics 'Bruker SHELXTL V5.1 (Sheldrick, 1998)'
_computing_publication_material 'SHELXL-97 (Sheldrick, 1997)'
_computing_structure_refinement 'SHELXL-97 (Sheldrick, 1997)'
_computing_structure_solution 'SHELXS-97 (Sheldrick, 1997)'
_diffrn_ambient_temperature 293(2)
_diffrn_detector_area_resol_mean 0.76
_diffrn_measured_fraction_theta_full 0.976
_diffrn_measured_fraction_theta_max 0.976
_diffrn_measurement_device_type 'NONIUS KappaCCD'
_diffrn_measurement_method CCD
_diffrn_radiation_monochromator graphite
_diffrn_radiation_source 'fine-focus sealed tube'
_diffrn_radiation_type MoK\a
_diffrn_radiation_wavelength 0.71073
_diffrn_reflns_av_R_equivalents 0.0338
_diffrn_reflns_av_sigmaI/netI 0.0366
_diffrn_reflns_limit_h_max 7
_diffrn_reflns_limit_h_min -7
_diffrn_reflns_limit_k_max 10
_diffrn_reflns_limit_k_min -10
_diffrn_reflns_limit_l_max 10
_diffrn_reflns_limit_l_min -10
_diffrn_reflns_number 5913
_diffrn_reflns_theta_full 27.50
_diffrn_reflns_theta_max 27.50
_diffrn_reflns_theta_min 3.59
_exptl_absorpt_coefficient_mu 1.083
_exptl_absorpt_correction_T_max 0.900
_exptl_absorpt_correction_T_min 0.876
_exptl_absorpt_correction_type empirical
_exptl_absorpt_process_details '(Blessing, 1995, 1997)'
_exptl_crystal_colour 'deep red'
_exptl_crystal_density_diffrn 1.675
_exptl_crystal_density_method 'not measured'
_exptl_crystal_description block
_exptl_crystal_F_000 161
_exptl_crystal_size_max 0.15
_exptl_crystal_size_mid 0.15
_exptl_crystal_size_min 0.10
_refine_diff_density_max 0.504
_refine_diff_density_min -0.473
_refine_diff_density_rms 0.076
_refine_ls_extinction_method none
_refine_ls_goodness_of_fit_ref 1.367
_refine_ls_hydrogen_treatment mixed
_refine_ls_matrix_type full
_refine_ls_number_parameters 96
_refine_ls_number_reflns 1395
_refine_ls_number_restraints 3
_refine_ls_restrained_S_all 1.366
_refine_ls_R_factor_all 0.0469
_refine_ls_R_factor_gt 0.0388
_refine_ls_shift/su_max 0.000
_refine_ls_shift/su_mean 0.000
_refine_ls_structure_factor_coef Fsqd
_refine_ls_weighting_details 'calc w=1/[\s^2^(Fo^2^)+(0.0482P)^2^+0.0023P] where P=(Fo^2^+2Fc^2^)/3'
_refine_ls_weighting_scheme calc
_refine_ls_wR_factor_gt 0.0997
_refine_ls_wR_factor_ref 0.1033
_reflns_number_gt 1221
_reflns_number_total 1395
_reflns_threshold_expression >2sigma(I)
_cod_data_source_file cg034223nsi20031118_102631.cif
_cod_data_source_block 2-MnN325dmpdo
_cod_original_cell_volume 312.40(11)
_cod_original_sg_symbol_H-M P-1
_cod_original_formula_sum 'C6 H12 Mn1 N8 O4'
_cod_database_code 4504850

loop_
_symmetry_equiv_pos_as_xyz
'x, y, z'
'-x, -y, -z'

loop_
_atom_site_label
_atom_site_type_symbol
_atom_site_fract_x
_atom_site_fract_y
_atom_site_fract_z
_atom_site_U_iso_or_equiv
_atom_site_adp_type
_atom_site_occupancy
_atom_site_symmetry_multiplicity
_atom_site_calc_flag
_atom_site_refinement_flags
Mn1 Mn 0.0000 0.0000 0.0000 0.0262(2) Uani 1 2 d S
O1 O 0.1035(3) 0.3001(2) -0.1440(2) 0.0347(4) Uani 1 1 d .
O2 O 0.2680(3) -0.0378(3) 0.1949(3) 0.0480(5) Uani 1 1 d D
N1 N 0.0498(3) 0.3978(3) -0.3183(3) 0.0284(4) Uani 1 1 d .
N3 N 0.2386(3) -0.1215(3) -0.3058(3) 0.0322(5) Uani 1 1 d .
N2 N 0.2600(3) -0.0592(3) -0.1912(3) 0.0366(5) Uani 1 1 d .
C1 C 0.1952(4) 0.3938(3) -0.4618(3) 0.0319(5) Uani 1 1 d .
H1 H 0.3312 0.3208 -0.4348 0.038 Uiso 1 1 calc R
N4 N 0.2250(5) -0.1868(4) -0.4157(3) 0.0532(6) Uani 1 1 d .
C2 C -0.1487(4) 0.5056(3) -0.3527(3) 0.0313(5) Uani 1 1 d .
C3 C -0.2992(5) 0.5098(4) -0.1914(4) 0.0457(7) Uani 1 1 d .
H3A H -0.2330 0.4292 -0.0764 0.069 Uiso 1 1 calc R
H3B H -0.4546 0.4666 -0.1950 0.069 Uiso 1 1 calc R
H3C H -0.3079 0.6365 -0.1979 0.069 Uiso 1 1 calc R
H2W H 0.245(6) -0.095(5) 0.328(3) 0.083(12) Uiso 1 1 d D
H1W H 0.429(3) 0.002(4) 0.171(4) 0.052(8) Uiso 1 1 d D

loop_
_atom_site_aniso_label
_atom_site_aniso_U_11
_atom_site_aniso_U_22
_atom_site_aniso_U_33
_atom_site_aniso_U_23
_atom_site_aniso_U_13
_atom_site_aniso_U_12
Mn1 0.0237(3) 0.0334(3) 0.0198(3) -0.0088(2) -0.00120(18) -0.00149(18)
O1 0.0422(9) 0.0321(9) 0.0250(9) -0.0054(7) -0.0072(7) -0.0034(7)
O2 0.0337(10) 0.0780(14) 0.0281(10) -0.0150(10) -0.0058(8) -0.0130(9)
N1 0.0306(10) 0.0242(10) 0.0267(10) -0.0060(8) -0.0020(8) -0.0031(7)
N3 0.0289(10) 0.0335(11) 0.0278(11) -0.0056(9) 0.0001(8) -0.0017(8)
N2 0.0310(10) 0.0519(13) 0.0335(11) -0.0243(10) 0.0029(9) -0.0047(9)
C1 0.0303(12) 0.0279(12) 0.0336(13) -0.0084(10) -0.0004(10) 0.0009(9)
N4 0.0723(17) 0.0579(16) 0.0388(14) -0.0279(12) -0.0091(12) -0.0055(12)
C2 0.0322(12) 0.0278(12) 0.0309(12) -0.0085(10) -0.0007(10) -0.0005(9)
C3 0.0471(15) 0.0486(16) 0.0379(15) -0.0152(13) 0.0051(12) 0.0098(12)

loop_
_atom_type_symbol
_atom_type_description
_atom_type_scat_dispersion_real
_atom_type_scat_dispersion_imag
_atom_type_scat_source
C C 0.0033 0.0016 'International Tables Vol C Tables 4.2.6.8 and 6.1.1.4'
H H 0.0000 0.0000 'International Tables Vol C Tables 4.2.6.8 and 6.1.1.4'
N N 0.0061 0.0033 'International Tables Vol C Tables 4.2.6.8 and 6.1.1.4'
O O 0.0106 0.0060 'International Tables Vol C Tables 4.2.6.8 and 6.1.1.4'
Mn Mn 0.3368 0.7283 'International Tables Vol C Tables 4.2.6.8 and 6.1.1.4'

loop_
_geom_angle_atom_site_label_1
_geom_angle_atom_site_label_2
_geom_angle_atom_site_label_3
_geom_angle
_geom_angle_site_symmetry_1
_geom_angle_site_symmetry_3
O2 Mn1 O2 180.00(8) . 2
O2 Mn1 N2 89.97(8) . .
O2 Mn1 N2 90.03(8) 2 .
O2 Mn1 N2 90.03(8) . 2
O2 Mn1 N2 89.97(8) 2 2
N2 Mn1 N2 180.00(12) . 2
O2 Mn1 O1 88.96(7) . .
O2 Mn1 O1 91.04(7) 2 .
N2 Mn1 O1 87.47(8) . .
N2 Mn1 O1 92.53(8) 2 .
O2 Mn1 O1 91.04(7) . 2
O2 Mn1 O1 88.96(7) 2 2
N2 Mn1 O1 92.53(8) . 2
N2 Mn1 O1 87.47(8) 2 2
O1 Mn1 O1 180.00(10) . 2
N1 O1 Mn1 120.14(13) . .
O1 N1 C1 119.60(19) . .
O1 N1 C2 119.89(19) . .
C1 N1 C2 120.49(19) . .
N4 N3 N2 177.4(3) . .
N3 N2 Mn1 131.27(16) . .
N1 C1 C2 122.2(2) . 2_564
N1 C2 C1 117.3(2) . 2_564
N1 C2 C3 118.6(2) . .
C1 C2 C3 124.0(2) 2_564 .

loop_
_geom_bond_atom_site_label_1
_geom_bond_atom_site_label_2
_geom_bond_distance
_geom_bond_site_symmetry_2
Mn1 O2 2.1582(18) .
Mn1 O2 2.1582(18) 2
Mn1 N2 2.187(2) .
Mn1 N2 2.187(2) 2
Mn1 O1 2.2130(18) .
Mn1 O1 2.2130(18) 2
O1 N1 1.317(2) .
N1 C1 1.348(3) .
N1 C2 1.361(3) .
N3 N4 1.159(3) .
N3 N2 1.182(3) .
C1 C2 1.381(3) 2_564
C2 C1 1.381(3) 2_564
C2 C3 1.475(4) .
